data_1574819
loop_
_publ_author_name
'Uppu, Rao M.'
'Fronczek, Frank R.'

_publ_section_title
;
 N-(4-Methoxy-2-methyl-5-nitrophenyl)acetamide
;
_journal_coeditor_code HB4520
_journal_issue 6
_journal_name_full IUCrData
_journal_page_first x250470
_journal_paper_doi 10.1107/S2414314625004705
_journal_volume 10
_journal_year 2025
_chemical_formula_iupac 'C10 H12 N2 O4'
_chemical_formula_moiety 'C10 H12 N2 O4'
_chemical_formula_sum 'C10 H12 N2 O4'
_chemical_formula_weight 224.22
_chemical_name_systematic
;
<i>N</i>-(4-Methoxy-2-methyl-5-nitrophenyl)acetamide
;
_space_group_crystal_system orthorhombic
_space_group_IT_number 61
_space_group_name_Hall '-P 2ac 2ab'
_space_group_name_H-M_alt 'P b c a'
_atom_sites_solution_hydrogens mixed
_atom_sites_solution_primary dual
_audit_creation_method SHELXL-2019/1
_cell_angle_alpha 90
_cell_angle_beta 90
_cell_angle_gamma 90
_cell_formula_units_Z 8
_cell_length_a 14.2323(6)
_cell_length_b 7.6198(3)
_cell_length_c 19.8463(8)
_cell_measurement_reflns_used 8628
_cell_measurement_temperature 100.0(5)
_cell_measurement_theta_max 79.41
_cell_measurement_theta_min 4.46
_cell_volume 2152.28(15)
_computing_cell_refinement
;
SAINT (Bruker, 2016)
;
_computing_data_collection
;
APEX5 (Bruker, 2016)
;
_computing_data_reduction
;
SAINT (Bruker, 2016)
;
_computing_molecular_graphics
;
Mercury (Macrae <i>et al.</i>, 2020)
;
_computing_publication_material
;
publCIF (Westrip, 2010)
;
_computing_structure_refinement
;
<i>SHELXL2019/1</i> (Sheldrick, 2015b)
;
_computing_structure_solution
;
<i>SHELXT2018/2</i> (Sheldrick, 2015a)
;
_diffrn_ambient_temperature 100.0(5)
_diffrn_measured_fraction_theta_full 0.997
_diffrn_measured_fraction_theta_max 0.983
_diffrn_measurement_device_type 'Bruker D8 Venture DUO with Photon III C14'
_diffrn_measurement_method '\f and \w scans'
_diffrn_radiation_source 'I\mS 3.0 microfocus'
_diffrn_radiation_type CuK\a
_diffrn_radiation_wavelength 1.54184
_diffrn_reflns_av_R_equivalents 0.1595
_diffrn_reflns_av_unetI/netI 0.1269
_diffrn_reflns_limit_h_max 16
_diffrn_reflns_limit_h_min -18
_diffrn_reflns_limit_k_max 9
_diffrn_reflns_limit_k_min -9
_diffrn_reflns_limit_l_max 25
_diffrn_reflns_limit_l_min -24
_diffrn_reflns_number 25336
_diffrn_reflns_theta_full 67.684
_diffrn_reflns_theta_max 79.486
_diffrn_reflns_theta_min 4.456
_exptl_absorpt_coefficient_mu 0.918
_exptl_absorpt_correction_T_max 0.982
_exptl_absorpt_correction_T_min 0.722
_exptl_absorpt_correction_type multi-scan
_exptl_absorpt_process_details
;
(SADABS; Krause <i>et al.</i>, 2015)
;
_exptl_crystal_colour colourless
_exptl_crystal_density_diffrn 1.384
_exptl_crystal_description lath
_exptl_crystal_F_000 944
_exptl_crystal_size_max 0.230
_exptl_crystal_size_mid 0.040
_exptl_crystal_size_min 0.020
_refine_diff_density_max 0.374
_refine_diff_density_min -0.414
_refine_ls_extinction_method none
_refine_ls_goodness_of_fit_ref 1.042
_refine_ls_hydrogen_treatment mixed
_refine_ls_matrix_type full
_refine_ls_number_parameters 151
_refine_ls_number_reflns 2301
_refine_ls_number_restraints 0
_refine_ls_restrained_S_all 1.042
_refine_ls_R_factor_all 0.0954
_refine_ls_R_factor_gt 0.0534
_refine_ls_shift/su_max 0.001
_refine_ls_shift/su_mean 0.000
_refine_ls_structure_factor_coef Fsqd
_refine_ls_weighting_details 'w=1/[\s^2^(Fo^2^)+(0.0839P)^2^+0.5117P] where P=(Fo^2^+2Fc^2^)/3'
_refine_ls_weighting_scheme calc
_refine_ls_wR_factor_gt 0.1273
_refine_ls_wR_factor_ref 0.1364
_reflns_number_gt 1853
_reflns_number_total 2301
_reflns_threshold_expression 'I > 2\s(I)'
_cod_data_source_file hb4520.cif
_cod_data_source_block I
_cod_database_code 1574819
_shelx_space_group_comment
;
The symmetry employed for this shelxl refinement is uniquely defined
by the following loop, which should always be used as a source of
symmetry information in preference to the above space-group names.
They are only intended as comments.
;
_shelx_estimated_absorpt_t_min 0.817
_shelx_estimated_absorpt_t_max 0.982

loop_
_space_group_symop_operation_xyz
'x, y, z'
'-x+1/2, -y, z+1/2'
'-x, y+1/2, -z+1/2'
'x+1/2, -y+1/2, -z'
'-x, -y, -z'
'x-1/2, y, -z-1/2'
'x, -y-1/2, z-1/2'
'-x-1/2, y-1/2, z'

loop_
_atom_site_type_symbol
_atom_site_label
_atom_site_fract_x
_atom_site_fract_y
_atom_site_fract_z
_atom_site_U_iso_or_equiv
_atom_site_adp_type
_atom_site_calc_flag
_atom_site_occupancy
_atom_site_disorder_assembly
_atom_site_disorder_group
O O1 0.34418(8) 0.78233(14) 0.55179(6) 0.0238(3) Uani d 1 . .
O O2 0.14170(7) 0.65326(13) 0.83184(5) 0.0199(3) Uani d 1 . .
O O3 0.16525(11) 0.7593(3) 0.52701(8) 0.0556(5) Uani d 1 . .
O O4 0.07202(8) 0.71866(19) 0.61014(6) 0.0326(3) Uani d 1 . .
N N1 0.25448(9) 0.46222(15) 0.79712(6) 0.0173(3) Uani d 1 . .
H H1N 0.2850(15) 0.370(3) 0.8043(11) 0.021 Uiso d 1 . .
N N2 0.15115(9) 0.72149(17) 0.58592(7) 0.0222(3) Uani d 1 . .
C C1 0.32443(10) 0.70066(17) 0.61038(7) 0.0177(3) Uani d 1 . .
C C2 0.23007(10) 0.67361(18) 0.62915(7) 0.0169(3) Uani d 1 . .
C C3 0.20741(9) 0.59707(17) 0.69062(7) 0.0159(3) Uani d 1 . .
H H3 0.143309 0.580561 0.702360 0.019 Uiso calc 1 . .
C C4 0.27693(10) 0.54469(17) 0.73487(7) 0.0154(3) Uani d 1 . .
C C5 0.37149(10) 0.56655(18) 0.71717(7) 0.0181(3) Uani d 1 . .
C C6 0.39333(10) 0.64377(18) 0.65543(8) 0.0192(3) Uani d 1 . .
H H6 0.457538 0.658219 0.643570 0.023 Uiso calc 1 . .
C C7 0.18799(10) 0.51835(18) 0.84076(7) 0.0174(3) Uani d 1 . .
C C8 0.17255(12) 0.4061(2) 0.90199(8) 0.0263(3) Uani d 1 . .
H H8A 0.221118 0.315107 0.904041 0.039 Uiso calc 1 . .
H H8B 0.110504 0.350799 0.899344 0.039 Uiso calc 1 . .
H H8C 0.175971 0.479260 0.942536 0.039 Uiso calc 1 . .
C C9 0.44939(11) 0.5085(2) 0.76307(9) 0.0274(4) Uani d 1 . .
H H9A 0.510092 0.538858 0.742883 0.041 Uiso calc 1 . .
H H9B 0.445817 0.381196 0.769593 0.041 Uiso calc 1 . .
H H9C 0.443105 0.567589 0.806702 0.041 Uiso calc 1 . .
C C10 0.44162(13) 0.8017(3) 0.53463(8) 0.0313(4) Uani d 1 . .
H H10A 0.447058 0.860973 0.490986 0.047 Uiso calc 1 . .
H H10B 0.471040 0.685593 0.531880 0.047 Uiso calc 1 . .
H H10C 0.473279 0.871596 0.569293 0.047 Uiso calc 1 . .

loop_
_atom_site_aniso_label
_atom_site_aniso_U_11
_atom_site_aniso_U_22
_atom_site_aniso_U_33
_atom_site_aniso_U_12
_atom_site_aniso_U_13
_atom_site_aniso_U_23
O1 0.0276(6) 0.0242(6) 0.0196(5) -0.0065(4) 0.0059(4) 0.0035(4)
O2 0.0197(5) 0.0166(5) 0.0235(5) 0.0003(4) 0.0032(4) 0.0017(4)
O3 0.0339(7) 0.1045(14) 0.0285(7) 0.0073(8) 0.0004(5) 0.0335(8)
O4 0.0196(6) 0.0494(8) 0.0288(6) 0.0028(5) -0.0025(4) 0.0087(5)
N1 0.0186(6) 0.0131(6) 0.0201(6) 0.0017(4) 0.0001(4) 0.0031(4)
N2 0.0238(6) 0.0227(6) 0.0203(6) 0.0004(5) -0.0014(5) 0.0045(5)
C1 0.0230(7) 0.0121(6) 0.0182(6) -0.0033(5) 0.0036(5) -0.0009(5)
C2 0.0192(7) 0.0138(6) 0.0177(6) 0.0008(5) -0.0007(5) 0.0009(5)
C3 0.0162(6) 0.0130(6) 0.0185(6) -0.0010(5) 0.0015(5) 0.0002(5)
C4 0.0171(7) 0.0105(6) 0.0185(7) -0.0014(5) 0.0011(5) 0.0002(4)
C5 0.0172(7) 0.0136(6) 0.0235(7) -0.0025(5) -0.0011(5) -0.0006(5)
C6 0.0161(6) 0.0165(6) 0.0251(7) -0.0035(5) 0.0033(5) -0.0015(5)
C7 0.0180(6) 0.0144(6) 0.0198(6) -0.0036(5) -0.0002(5) -0.0001(5)
C8 0.0339(8) 0.0213(7) 0.0236(7) 0.0013(6) 0.0056(6) 0.0052(6)
C9 0.0170(7) 0.0314(8) 0.0340(8) -0.0035(6) -0.0047(6) 0.0080(6)
C10 0.0318(9) 0.0375(9) 0.0245(7) -0.0168(7) 0.0098(6) -0.0017(6)

loop_
_atom_type_symbol
_atom_type_description
_atom_type_scat_dispersion_real
_atom_type_scat_dispersion_imag
_atom_type_scat_source
C C 0.0181 0.0091 'International Tables Vol C Tables 4.2.6.8 and 6.1.1.4'
H H 0.0000 0.0000 'International Tables Vol C Tables 4.2.6.8 and 6.1.1.4'
N N 0.0311 0.0180 'International Tables Vol C Tables 4.2.6.8 and 6.1.1.4'
O O 0.0492 0.0322 'International Tables Vol C Tables 4.2.6.8 and 6.1.1.4'

loop_
_geom_angle_atom_site_label_1
_geom_angle_atom_site_label_2
_geom_angle_atom_site_label_3
_geom_angle_site_symmetry_1
_geom_angle_site_symmetry_3
_geom_angle
_geom_angle_publ_flag
C1 O1 C10 . . 116.96(13) ?
C7 N1 C4 . . 125.01(12) ?
C7 N1 H1N . . 121.3(15) ?
C4 N1 H1N . . 113.7(15) ?
O3 N2 O4 . . 122.09(14) ?
O3 N2 C2 . . 119.70(14) ?
O4 N2 C2 . . 118.20(13) ?
O1 C1 C6 . . 123.30(13) ?
O1 C1 C2 . . 119.62(14) ?
C6 C1 C2 . . 117.06(13) ?
C3 C2 C1 . . 120.96(13) ?
C3 C2 N2 . . 116.25(12) ?
C1 C2 N2 . . 122.79(13) ?
C4 C3 C2 . . 120.86(13) ?
C4 C3 H3 . . 119.6 ?
C2 C3 H3 . . 119.6 ?
C3 C4 C5 . . 119.62(13) ?
C3 C4 N1 . . 121.25(12) ?
C5 C4 N1 . . 119.08(13) ?
C6 C5 C4 . . 118.99(13) ?
C6 C5 C9 . . 119.53(13) ?
C4 C5 C9 . . 121.48(13) ?
C5 C6 C1 . . 122.49(13) ?
C5 C6 H6 . . 118.8 ?
C1 C6 H6 . . 118.8 ?
O2 C7 N1 . . 123.05(13) ?
O2 C7 C8 . . 120.82(13) ?
N1 C7 C8 . . 116.13(13) ?
C7 C8 H8A . . 109.5 ?
C7 C8 H8B . . 109.5 ?
H8A C8 H8B . . 109.5 ?
C7 C8 H8C . . 109.5 ?
H8A C8 H8C . . 109.5 ?
H8B C8 H8C . . 109.5 ?
C5 C9 H9A . . 109.5 ?
C5 C9 H9B . . 109.5 ?
H9A C9 H9B . . 109.5 ?
C5 C9 H9C . . 109.5 ?
H9A C9 H9C . . 109.5 ?
H9B C9 H9C . . 109.5 ?
O1 C10 H10A . . 109.5 ?
O1 C10 H10B . . 109.5 ?
H10A C10 H10B . . 109.5 ?
O1 C10 H10C . . 109.5 ?
H10A C10 H10C . . 109.5 ?
H10B C10 H10C . . 109.5 ?

loop_
_geom_bond_atom_site_label_1
_geom_bond_atom_site_label_2
_geom_bond_site_symmetry_2
_geom_bond_distance
_geom_bond_publ_flag
O1 C1 . 1.3485(17) ?
O1 C10 . 1.436(2) ?
O2 C7 . 1.2338(18) ?
O3 N2 . 1.221(2) ?
O4 N2 . 1.225(2) ?
N1 C7 . 1.3522(19) ?
N1 C4 . 1.4224(17) ?
N1 H1N . 0.84(2) ?
N2 C2 . 1.4597(19) ?
C1 C6 . 1.396(2) ?
C1 C2 . 1.409(2) ?
C2 C3 . 1.3902(19) ?
C3 C4 . 1.3818(19) ?
C3 H3 . 0.9500 ?
C4 C5 . 1.4009(19) ?
C5 C6 . 1.394(2) ?
C5 C9 . 1.502(2) ?
C6 H6 . 0.9500 ?
C7 C8 . 1.502(2) ?
C8 H8A . 0.9800 ?
C8 H8B . 0.9800 ?
C8 H8C . 0.9800 ?
C9 H9A . 0.9800 ?
C9 H9B . 0.9800 ?
C9 H9C . 0.9800 ?
C10 H10A . 0.9800 ?
C10 H10B . 0.9800 ?
C10 H10C . 0.9800 ?

loop_
_geom_hbond_atom_site_label_D
_geom_hbond_atom_site_label_H
_geom_hbond_atom_site_label_A
_geom_hbond_site_symmetry_A
_geom_hbond_distance_DH
_geom_hbond_distance_HA
_geom_hbond_distance_DA
_geom_hbond_angle_DHA
_geom_hbond_publ_flag
N1 H1N O2 8_655 0.84(2) 2.03(2) 2.8636(16) 174(2) yes
C9 H9A O2 6_657 0.98 2.54 3.5009(19) 166 yes
C9 H9B O2 8_655 0.98 2.47 3.2971(19) 142 yes

loop_
_geom_torsion_atom_site_label_1
_geom_torsion_atom_site_label_2
_geom_torsion_atom_site_label_3
_geom_torsion_atom_site_label_4
_geom_torsion_site_symmetry_1
_geom_torsion_site_symmetry_2
_geom_torsion_site_symmetry_3
_geom_torsion_site_symmetry_4
_geom_torsion
_geom_torsion_publ_flag
C10 O1 C1 C6 . . . . 3.3(2) ?
C10 O1 C1 C2 . . . . -178.34(13) ?
O1 C1 C2 C3 . . . . -177.04(12) ?
C6 C1 C2 C3 . . . . 1.4(2) ?
O1 C1 C2 N2 . . . . 3.6(2) ?
C6 C1 C2 N2 . . . . -177.98(13) ?
O3 N2 C2 C3 . . . . -166.83(17) ?
O4 N2 C2 C3 . . . . 11.7(2) ?
O3 N2 C2 C1 . . . . 12.6(2) ?
O4 N2 C2 C1 . . . . -168.90(14) ?
C1 C2 C3 C4 . . . . -0.3(2) ?
N2 C2 C3 C4 . . . . 179.11(12) ?
C2 C3 C4 C5 . . . . -1.0(2) ?
C2 C3 C4 N1 . . . . -178.38(12) ?
C7 N1 C4 C3 . . . . -46.4(2) ?
C7 N1 C4 C5 . . . . 136.18(15) ?
C3 C4 C5 C6 . . . . 1.1(2) ?
N1 C4 C5 C6 . . . . 178.54(12) ?
C3 C4 C5 C9 . . . . -178.84(14) ?
N1 C4 C5 C9 . . . . -1.4(2) ?
C4 C5 C6 C1 . . . . 0.1(2) ?
C9 C5 C6 C1 . . . . 179.99(14) ?
O1 C1 C6 C5 . . . . 177.07(13) ?
C2 C1 C6 C5 . . . . -1.3(2) ?
C4 N1 C7 O2 . . . . -2.9(2) ?
C4 N1 C7 C8 . . . . 177.03(13) ?
